data_4338679
loop_
_publ_author_name
'St\"urzer, Tobias'
'Hieke, Christine'
'L\"ohnert, Catrin'
'Nitsche, Fabian'
'Stahl, Juliane'
'Maak, Christian'
'Pobel, Roman'
'Johrendt, Dirk'

_publ_section_title
;
 Framework structures of interconnected layers in calcium iron arsenides.
;
_journal_issue 12
_journal_name_full 'Inorganic chemistry'
_journal_page_first 6235
_journal_page_last 6240
_journal_paper_doi 10.1021/ic5007567
_journal_volume 53
_journal_year 2014
_chemical_formula_sum 'As6 Ca3 Fe7.038 Pd1.962'
_chemical_formula_weight 1171.6
_chemical_name_systematic 'calcium iron palladium arsenide'
_space_group_IT_number 62
_symmetry_cell_setting orthorhombic
_symmetry_Int_Tables_number 62
_symmetry_space_group_name_Hall '-P 2ac 2n'
_symmetry_space_group_name_H-M 'P n m a'
_audit_creation_method
;
'manual edited cif-file of Jana2006 Version : 03/05/2011'
;
_cell_angle_alpha 90
_cell_angle_beta 90
_cell_angle_gamma 90
_cell_formula_units_Z 4
_cell_length_a 26.3627(35)
_cell_length_b 3.8699(5)
_cell_length_c 11.3299(12)
_cell_measurement_temperature 293(2)
_cell_volume 1155.9(2)
_computing_molecular_graphics 'DIAMOND 3.1b (Brandenburg, 2006)'
_computing_publication_material 'PLATON (Spek, 2003)'
_computing_structure_refinement
;
'Jana2006 Version : 03/05/2011 (Petricek, Dusek, Palatinus, 2006)'
;
_computing_structure_solution
;
'Jana2006 Version : 03/05/2011 (Petricek, Dusek, Palatinus, 2006)'
;
_diffrn_ambient_temperature 293(2)
_diffrn_measured_fraction_theta_full 0.99
_diffrn_measured_fraction_theta_max 0.99
_diffrn_measurement_device
;
'single cycle diffractometer with image plate detector'
;
_diffrn_measurement_device_type 'IPDS Stoe'
_diffrn_radiation_monochromator graphite
_diffrn_radiation_source 'X-ray tube'
_diffrn_radiation_type 'Mo K\a'
_diffrn_radiation_wavelength 0.71073
_diffrn_reflns_av_R_equivalents 0.0607
_diffrn_reflns_av_sigmaI/netI 0.0325
_diffrn_reflns_limit_h_max 37
_diffrn_reflns_limit_h_min -37
_diffrn_reflns_limit_k_max 5
_diffrn_reflns_limit_k_min -5
_diffrn_reflns_limit_l_max 16
_diffrn_reflns_limit_l_min -15
_diffrn_reflns_number 13562
_diffrn_reflns_theta_full 30.34
_diffrn_reflns_theta_max 30.34
_diffrn_reflns_theta_min 2.93
_exptl_absorpt_coefficient_mu 29.867
_exptl_absorpt_correction_T_max 0.107
_exptl_absorpt_correction_T_min 0.0382
_exptl_absorpt_correction_type numerical
_exptl_absorpt_process_details
;
'Jana2006 (Petricek, Dusek & Palatinus, 2000)'
;
_exptl_crystal_colour black
_exptl_crystal_density_diffrn 6.7302
_exptl_crystal_density_method 'not measured'
_exptl_crystal_description platelet
_exptl_crystal_F_000 2125
_exptl_crystal_size_max 0.18
_exptl_crystal_size_mid 0.12
_exptl_crystal_size_min 0.07
_refine_diff_density_max 1.60
_refine_diff_density_min -4.19
_refine_ls_extinction_method none
_refine_ls_goodness_of_fit_gt 2.28
_refine_ls_goodness_of_fit_ref 1.69
_refine_ls_number_constraints 48
_refine_ls_number_parameters 117
_refine_ls_number_reflns 1965
_refine_ls_number_restraints 0
_refine_ls_R_factor_all 0.0678
_refine_ls_R_factor_gt 0.0382
_refine_ls_shift/su_max 0.0186
_refine_ls_shift/su_mean 0.0046
_refine_ls_structure_factor_coef Fsqd
_refine_ls_weighting_details w=1/(\s^2^(I)+0.0004I^2^)
_refine_ls_weighting_scheme sigma
_refine_ls_wR_factor_gt 0.0822
_refine_ls_wR_factor_ref 0.0846
_reflns_number_gt 1072
_reflns_number_total 1965
_reflns_threshold_expression I>3\s(I)
_cod_data_source_file ic5007567_si_001.cif
_cod_data_source_block ca3fe8pdas6
_cod_depositor_comments 'Adding full bibliography for 4338677--4338684.cif.'
_cod_original_cell_volume 1155.888
_cod_original_sg_symbol_Hall '-P -2xabc;-2yb;-2zac'
_cod_database_code 4338679

loop_
_symmetry_equiv_pos_as_xyz
x,y,z
1/2-x,-y,1/2+z
1/2+x,1/2-y,1/2-z
-x,1/2+y,-z
-x,-y,-z
1/2+x,y,1/2-z
1/2-x,1/2+y,1/2+z
x,1/2-y,z

loop_
_atom_site_label
_atom_site_type_symbol
_atom_site_fract_x
_atom_site_fract_y
_atom_site_fract_z
_atom_site_adp_type
_atom_site_U_iso_or_equiv
_atom_site_symmetry_multiplicity
_atom_site_occupancy
_atom_site_calc_flag
Ca1 Ca 0.26547(10) 0.25 0.58270(3) Uani 0.0122(6) 4 1 d
Ca2 Ca 0.89722(13) 0.25 0.74030(3) Uani 0.0105(7) 4 1 d
Ca3 Ca 0.10131(11) 0.75 0.90660(3) Uani 0.0110(7) 4 1 d
Fe1 Fe 0.14736(8) 0.25 0.70187(15) Uani 0.0137(6) 4 0.681(18) d
Pd11 Pd 0.14736(8) 0.25 0.70187(15) Uani 0.0137(6) 4 0.319(18) d
Fe2 Fe 0.15044(8) 0.25 0.46435(16) Uani 0.0151(6) 4 0.798(17) d
Pd22 Pd 0.15044(8) 0.25 0.46435(16) Uani 0.0151(6) 4 0.202(17) d
Fe3 Fe 0.28404(9) 0.25 0.28328(15) Uani 0.0124(7) 4 0.885(17) d
Pd33 Pd 0.28404(9) 0.25 0.28328(15) Uani 0.0124(7) 4 0.115(17) d
Fe4 Fe 0.21722(9) 0.75 0.38296(15) Uani 0.0128(7) 4 0.874(16) d
Pd44 Pd 0.21722(9) 0.75 0.38296(15) Uani 0.0128(7) 4 0.126(16) d
Fe5 Fe 0.00007(10) 0.25 0.26420(3) Uani 0.0105(8) 4 0.993(15) d
Pd55 Pd 0.00007(10) 0.25 0.26420(3) Uani 0.0105(8) 4 0.007(15) d
Fe6 Fe 0.99869(8) 0.75 0.09060(4) Uani 0.0125(6) 4 0.920(14) d
Pd66 Pd 0.99869(8) 0.75 0.09060(4) Uani 0.0125(6) 4 0.080(14) d
Fe7 Fe 0.00335(8) 0.75 0.42330(4) Uani 0.0130(6) 4 0.939(14) d
Pd77 Pd 0.00335(8) 0.75 0.42330(4) Uani 0.0130(6) 4 0.061(14) d
Fe8 Fe 0.08041(7) 0.75 0.58240(2) Uani 0.0160(6) 4 0.948(14) d
Pd88 Pd 0.08041(7) 0.75 0.58240(2) Uani 0.0160(6) 4 0.052(14) d
Pd1 Pd 0.14554(5) 0.25 0.08356(16) Uani 0.0219(3) 4 1 d
As1 As 0.05226(5) 0.25 0.08550(3) Uani 0.0094(3) 4 1 d
As2 As 0.05625(7) 0.25 0.73660(2) Uani 0.0110(5) 4 1 d
As3 As 0.19229(6) 0.25 0.27106(11) Uani 0.0110(4) 4 1 d
As4 As 0.93920(6) 0.75 0.57180(2) Uani 0.0107(4) 4 1 d
As5 As 0.19115(6) 0.25 0.89557(11) Uani 0.0114(4) 4 1 d
As6 As 0.17817(5) 0.75 0.58198(15) Uani 0.0125(3) 4 1 d

loop_
_atom_site_aniso_label
_atom_site_aniso_type_symbol
_atom_site_aniso_U_11
_atom_site_aniso_U_22
_atom_site_aniso_U_33
_atom_site_aniso_U_12
_atom_site_aniso_U_13
_atom_site_aniso_U_23
Ca1 Ca 0.0153(11) 0.0086(10) 0.0128(9) 0 -0.0024(14) 0
Ca2 Ca 0.0129(13) 0.0079(13) 0.0108(12) 0 -0.0010(13) 0
Ca3 Ca 0.0115(12) 0.0084(12) 0.0131(13) 0 -0.0020(13) 0
Fe1 Fe 0.0166(10) 0.0116(10) 0.0127(9) 0 -0.0017(7) 0
Pd11 Pd 0.0166(10) 0.0116(10) 0.0127(9) 0 -0.0017(7) 0
Fe2 Fe 0.0158(11) 0.0155(12) 0.0140(10) 0 0.0010(7) 0
Pd22 Pd 0.0158(11) 0.0155(12) 0.0140(10) 0 0.0010(7) 0
Fe3 Fe 0.0143(12) 0.0099(13) 0.0130(11) 0 -0.0009(7) 0
Pd33 Pd 0.0143(12) 0.0099(13) 0.0130(11) 0 -0.0009(7) 0
Fe4 Fe 0.0139(12) 0.0112(13) 0.0132(10) 0 -0.0005(6) 0
Pd44 Pd 0.0139(12) 0.0112(13) 0.0132(10) 0 -0.0005(6) 0
Fe5 Fe 0.0120(12) 0.0087(12) 0.0108(16) 0 -0.0014(9) 0
Pd55 Pd 0.0120(12) 0.0087(12) 0.0108(16) 0 -0.0014(9) 0
Fe6 Fe 0.0133(10) 0.0101(10) 0.0141(12) 0 -0.0024(10) 0
Pd66 Pd 0.0133(10) 0.0101(10) 0.0141(12) 0 -0.0024(10) 0
Fe7 Fe 0.0143(10) 0.0106(10) 0.0141(12) 0 -0.0004(10) 0
Pd77 Pd 0.0143(10) 0.0106(10) 0.0141(12) 0 -0.0004(10) 0
Fe8 Fe 0.0173(10) 0.0137(10) 0.0171(9) 0 0.0001(11) 0
Pd88 Pd 0.0173(10) 0.0137(10) 0.0171(9) 0 0.0001(11) 0
Pd1 Pd 0.0212(5) 0.0228(6) 0.0217(5) 0 -0.0003(7) 0
As1 As 0.0117(6) 0.0074(6) 0.0091(5) 0 -0.0003(8) 0
As2 As 0.0173(8) 0.0075(6) 0.0082(10) 0 -0.0020(6) 0
As3 As 0.0138(7) 0.0093(7) 0.0100(7) 0 -0.0011(5) 0
As4 As 0.0135(6) 0.0083(6) 0.0103(9) 0 0.0010(6) 0
As5 As 0.0123(7) 0.0095(7) 0.0126(8) 0 0.0007(5) 0
As6 As 0.0139(6) 0.0087(5) 0.0147(5) 0 0.0005(6) 0

loop_
_atom_type_symbol
_atom_type_scat_dispersion_real
_atom_type_scat_dispersion_imag
_atom_type_scat_source
As 0.0499 2.0058 'International Tables Vol C tables 4.2.6.8 and 6.1.1.1'
Ca 0.2262 0.3064 'International Tables Vol C tables 4.2.6.8 and 6.1.1.1'
Fe 0.3463 0.8444 'International Tables Vol C tables 4.2.6.8 and 6.1.1.1'
Pd -0.9988 1.0072 'International Tables Vol C tables 4.2.6.8 and 6.1.1.1'

loop_
_geom_angle_atom_site_label_1
_geom_angle_atom_site_label_2
_geom_angle_atom_site_label_3
_geom_angle
_geom_angle_site_symmetry_1
_geom_angle_site_symmetry_3
_geom_angle_publ_flag
As1 Pd1 As3 119.61(8) . . yes
As1 Pd1 As5 119.96(8) . 1_554 yes
As3 Pd1 As5 120.43(7) . 1_554 yes
As2 Pd11 As6 114.11(6) . . yes
As2 Pd11 As6 114.11(6) . 1_545 yes
As5 Pd11 As6 109.25(7) . . yes
As5 Pd11 As6 109.25(7) . 1_545 yes
As6 Pd11 As6 101.44(8) . 1_545 yes
As2 Pd11 As5 108.44(8) . . yes
As3 Pd22 As6 110.49(7) . 1_545 yes
As3 Pd22 As4 106.91(8) . 4_646 yes
As3 Pd22 As6 110.49(7) . . yes
As4 Pd22 As6 112.66(6) 4_646 . yes
As4 Pd22 As6 112.66(6) 4_646 1_545 yes
As6 Pd22 As6 103.70(8) . 1_545 yes
As3 Pd33 As5 107.55(7) . 2_554 yes
As3 Pd33 As6 110.32(8) . 2_564 yes
As5 Pd33 As5 107.05(8) 2_554 2_564 yes
As3 Pd33 As5 107.55(7) . 2_564 yes
As5 Pd33 As6 112.07(7) 2_564 2_564 yes
As5 Pd33 As6 112.07(7) 2_554 2_564 yes
As3 Pd44 As3 107.14(8) . 1_565 yes
As3 Pd44 As5 107.69(7) . 2_564 yes
As3 Pd44 As6 111.47(7) . . yes
As5 Pd44 As6 111.16(9) 2_564 . yes
As3 Pd44 As5 107.69(7) 1_565 2_564 yes
As3 Pd44 As6 111.47(7) 1_565 . yes
As1 Pd55 As2 109.82(2) . 4_556 yes
As1 Pd55 As4 105.05(10) . 4_646 yes
As2 Pd55 As2 105.00(11) 4_546 4_556 yes
As2 Pd55 As4 113.59(3) 4_546 4_646 yes
As2 Pd55 As4 113.59(3) 4_556 4_646 yes
As1 Pd55 As2 109.82(2) . 4_546 yes
As1 Pd66 As1 107.71(9) 1_655 1_665 yes
Pd66 Pd66 As1 54.15(4) 4_745 1_655 yes
Pd66 Pd66 As1 121.45(6) 4_755 1_655 yes
As1 Pd66 As1 108.01(2) 1_665 4_655 yes
As1 Pd66 As2 111.71(3) 1_665 4_656 yes
Pd66 Pd66 As1 121.45(6) 4_745 1_665 yes
Pd66 Pd66 As1 54.15(4) 4_755 1_665 yes
As1 Pd66 As2 109.56(9) 4_655 4_656 yes
Pd66 Pd66 As1 53.86(4) 4_745 4_655 yes
Pd66 Pd66 As1 53.86(4) 4_755 4_655 yes
Pd66 Pd66 As2 126.83(6) 4_745 4_656 yes
Pd66 Pd66 As2 126.83(6) 4_755 4_656 yes
Pd66 Pd66 Pd66 86.58(2) 4_745 4_755 yes
As1 Pd66 As1 108.01(2) 1_655 4_655 yes
As1 Pd66 As2 111.71(3) 1_655 4_656 yes
Pd77 Pd77 As4 58.79(4) 4_556 1_455 yes
Pd77 Pd77 As4 58.79(4) 4_546 1_455 yes
As2 Pd77 As4 93.92(9) 4_556 1_455 yes
Pd77 Pd77 As2 117.34(7) 4_546 4_556 yes
Pd77 Pd77 Pd77 95.85(2) 4_546 4_556 yes
Pd77 Pd77 As4 56.11(4) 4_546 4_646 yes
Pd77 Pd77 As4 127.66(7) 4_546 4_656 yes
Pd77 Pd77 As2 117.34(7) 4_556 4_556 yes
As2 Pd77 As4 114.89(3) 4_556 4_646 yes
As2 Pd77 As4 114.89(3) 4_556 4_656 yes
Pd77 Pd77 As4 127.66(7) 4_556 4_646 yes
Pd77 Pd77 As4 56.11(4) 4_556 4_656 yes
As4 Pd77 As4 103.86(9) 4_646 4_656 yes
As4 Pd77 As4 114.89(3) 1_455 4_646 yes
As4 Pd77 As4 114.89(3) 1_455 4_656 yes
As2 Pd88 As4 81.77(2) . 4_646 yes
As2 Pd88 As6 103.80(6) . . yes
As2 Pd88 As2 92.28(3) . 1_565 yes
As2 Pd88 As6 103.80(6) 1_565 . yes
As4 Pd88 As6 101.15(6) 4_646 . yes
As4 Pd88 As6 101.15(6) 4_656 . yes
As2 Pd88 As4 155.05(9) 1_565 4_646 yes
As2 Pd88 As4 81.77(2) 1_565 4_656 yes
As4 Pd88 As4 93.45(2) 4_646 4_656 yes
As2 Pd88 As4 155.05(9) . 4_656 yes
Pd66 As1 Pd66 71.99(4) 1_445 4_645 yes
Pd66 As1 Pd66 71.99(4) 1_455 4_645 yes
Pd1 As1 Pd55 124.71(7) . . yes
Pd1 As1 Fe5 124.71(7) . . yes
Pd1 As1 Pd66 126.13(5) . 1_445 yes
Pd1 As1 Pd66 126.13(5) . 1_455 yes
Pd1 As1 Pd66 123.44(7) . 4_645 yes
Pd66 As1 Pd66 107.71(8) 1_445 1_455 yes
Pd88 As2 Pd88 92.28(3) . 1_545 yes
Pd55 As2 Pd55 105.00(10) 4_546 4_556 yes
Pd1 As3 Pd22 123.14(9) . . yes
Pd1 As3 Pd33 123.40(8) . . yes
Pd1 As3 Pd44 126.38(5) . . yes
Pd1 As3 Fe2 123.14(9) . . yes
Pd1 As3 Fe3 123.40(8) . . yes
Pd44 As3 Pd44 107.14(7) . 1_545 yes
Pd1 As3 Fe4 126.38(5) . . yes
Pd1 As3 Pd44 126.38(5) . 1_545 yes
Pd88 As4 Pd88 93.45(2) 4_646 4_656 yes
Pd77 As4 Pd77 65.11(4) 1_655 4_646 yes
Pd77 As4 Pd77 65.11(4) 1_655 4_656 yes
Pd77 As4 Pd77 103.86(8) 4_646 4_656 yes
Pd1 As5 Pd11 122.81(9) 1_556 . yes
Pd1 As5 Fe1 122.81(9) 1_556 . yes
Pd1 As5 Pd33 126.44(4) 1_556 2_555 yes
Pd1 As5 Pd33 126.44(4) 1_556 2_565 yes
Pd1 As5 Pd44 122.83(8) 1_556 2_565 yes
Pd33 As5 Pd33 107.05(7) 2_555 2_565 yes
Pd11 As6 Pd11 101.44(7) . 1_565 yes
Pd22 As6 Pd22 103.70(8) . 1_565 yes
As2 Fe1 As5 108.44(8) . . yes
As2 Fe1 As6 114.11(6) . . yes
As2 Fe1 As6 114.11(6) . 1_545 yes
As5 Fe1 As6 109.25(7) . . yes
As5 Fe1 As6 109.25(7) . 1_545 yes
As6 Fe1 As6 101.44(8) . 1_545 yes
As3 Fe2 As6 110.49(7) . . yes
As3 Fe2 As6 110.49(7) . 1_545 yes
As3 Fe2 As4 106.91(8) . 4_646 yes
As6 Fe2 As6 103.70(8) . 1_545 yes
As4 Fe2 As6 112.66(6) 4_646 . yes
As4 Fe2 As6 112.66(6) 4_646 1_545 yes
As3 Fe3 As5 107.55(7) . 2_554 yes
As3 Fe3 As5 107.55(7) . 2_564 yes
As3 Fe3 As6 110.32(8) . 2_564 yes
As5 Fe3 As5 107.05(8) 2_554 2_564 yes
As5 Fe3 As6 112.07(7) 2_554 2_564 yes
As5 Fe3 As6 112.07(7) 2_564 2_564 yes
As3 Fe4 As6 111.47(7) . . yes
As3 Fe4 As3 107.14(8) . 1_565 yes
As3 Fe4 As5 107.69(7) . 2_564 yes
As3 Fe4 As6 111.47(7) 1_565 . yes
As5 Fe4 As6 111.16(9) 2_564 . yes
As3 Fe4 As5 107.69(7) 1_565 2_564 yes
As1 Fe5 As2 109.82(2) . 4_546 yes
As1 Fe5 As2 109.82(2) . 4_556 yes
As1 Fe5 As4 105.05(10) . 4_646 yes
As2 Fe5 As2 105.00(11) 4_546 4_556 yes
As2 Fe5 As4 113.59(3) 4_546 4_646 yes
As2 Fe5 As4 113.59(3) 4_556 4_646 yes
As1 Fe6 As1 107.71(9) 1_655 1_665 yes
As1 Fe6 As1 108.01(2) 1_655 4_655 yes
As1 Fe6 As2 111.71(3) 1_655 4_656 yes
As1 Fe6 As1 108.01(2) 1_665 4_655 yes
As1 Fe6 As2 111.71(3) 1_665 4_656 yes
As1 Fe6 As2 109.56(9) 4_655 4_656 yes
As2 Fe7 As4 93.92(9) 4_556 1_455 yes
As4 Fe7 As4 114.89(3) 1_455 4_646 yes
As4 Fe7 As4 114.89(3) 1_455 4_656 yes
As2 Fe7 As4 114.89(3) 4_556 4_646 yes
As2 Fe7 As4 114.89(3) 4_556 4_656 yes
As4 Fe7 As4 103.86(9) 4_646 4_656 yes
As2 Fe8 As6 103.80(6) . . yes
As2 Fe8 As2 92.28(3) . 1_565 yes
As2 Fe8 As4 81.77(2) . 4_646 yes
As2 Fe8 As4 155.05(9) . 4_656 yes
As2 Fe8 As6 103.80(6) 1_565 . yes
As4 Fe8 As6 101.15(6) 4_646 . yes
As4 Fe8 As6 101.15(6) 4_656 . yes
As2 Fe8 As4 155.05(9) 1_565 4_646 yes
As2 Fe8 As4 81.77(2) 1_565 4_656 yes
As4 Fe8 As4 93.45(2) 4_646 4_656 yes

loop_
_geom_bond_atom_site_label_1
_geom_bond_atom_site_label_2
_geom_bond_distance
_geom_bond_site_symmetry_2
_geom_bond_publ_flag
Pd1 As1 2.4592(19) . yes
Pd1 As3 2.456(2) . yes
Pd1 As5 2.446(2) 1_554 yes
Pd11 As6 2.4998(16) 1_545 yes
Pd11 As2 2.434(3) . yes
Pd11 As5 2.480(2) . yes
Pd11 As6 2.4998(16) . yes
Pd22 As6 2.4606(16) . yes
Pd22 As6 2.4606(16) 1_545 yes
Pd22 As4 2.398(3) 4_646 yes
Pd22 As3 2.452(2) . yes
Pd33 As3 2.423(3) . yes
Pd33 As5 2.4063(14) 2_554 yes
Pd33 As5 2.4063(14) 2_564 yes
Pd33 As6 2.489(2) 2_564 yes
Pd44 As6 2.479(2) . yes
Pd44 As3 2.4049(14) 1_565 yes
Pd44 As3 2.4049(14) . yes
Pd44 As5 2.420(3) 2_564 yes
Pd55 As4 2.453(2) 4_646 yes
Pd55 As1 2.4479(17) . yes
Pd55 As2 2.439(2) 4_546 yes
Pd55 As2 2.439(2) 4_556 yes
Pd66 As1 2.4052(15) 4_655 yes
Pd66 As2 2.4353(17) 4_656 yes
Pd66 As1 2.3962(15) 1_665 yes
Pd66 As1 2.3962(15) 1_655 yes
Pd66 Pd66 2.8220(6) 4_755 yes
Pd66 Pd66 2.8220(6) 4_745 yes
Pd77 As4 2.4578(17) 4_646 yes
Pd77 Pd77 2.6069(6) 4_556 yes
Pd77 As4 2.3856(19) 1_455 yes
Pd77 Pd77 2.6069(6) 4_546 yes
Pd77 As2 2.3981(19) 4_556 yes
Pd77 As4 2.4578(17) 4_656 yes
Pd88 As4 2.6577(6) 4_646 yes
Pd88 As2 2.6837(7) . yes
Pd88 As6 2.577(2) . yes
Pd88 As4 2.6577(6) 4_656 yes
Pd88 As2 2.6837(7) 1_565 yes
As1 Fe5 2.4479(17) . yes
As2 Fe1 2.434(3) . yes
As2 Fe8 2.6837(7) . yes
As3 Fe2 2.452(2) . yes
As3 Fe3 2.423(3) . yes
As3 Fe4 2.4049(14) . yes
As5 Fe1 2.480(2) . yes
As6 Fe8 2.577(2) . yes
As6 Fe1 2.4998(16) . yes
As6 Fe2 2.4606(16) . yes
As6 Fe4 2.479(2) . yes

loop_
_geom_torsion_atom_site_label_1
_geom_torsion_atom_site_label_2
_geom_torsion_atom_site_label_3
_geom_torsion_atom_site_label_4
_geom_torsion
_geom_torsion_publ_flag
As3 Pd1 As1 Fe5 0.00 no
As1 Pd1 As3 Fe2 0.00 no
As1 Pd1 As3 Fe3 180.00 no
As1 Pd1 As3 Fe4 -88.00(10) no
Fe8 As2 Fe1 As5 129.96(1) no
Fe8 As2 Fe1 As6 7.96(6) no
Fe1 As2 Fe8 As6 -7.25(4) no
Fe4 As3 Fe2 As6 -2.03(8) no
Pd1 As3 Fe4 As6 118.83(9) no
Fe3 As3 Fe2 As6 57.09(7) no
Fe3 As3 Fe4 As6 -122.28(9) no
Pd1 As3 Fe2 As6 -122.92(7) no
Fe2 As3 Fe4 As6 2.03(8) no
Fe8 As6 Fe1 As2 -8.24(6) no
Fe4 As6 Fe1 As2 -115.01(10) no
Fe1 As6 Fe2 As3 -155.21(10) no
Fe4 As6 Fe1 As5 123.44(10) no
Fe8 As6 Fe2 As3 128.36(7) no
Fe8 As6 Fe1 As5 -129.80(7) no
Fe4 As6 Fe2 As3 1.99(8) no
Fe2 As6 Fe1 As2 -87.40(8) no
Fe1 As6 Fe4 As3 25.00(15) no
Fe2 As6 Fe4 As3 -2.04(8) no
Fe8 As6 Fe4 As3 -59.84(8) no
Fe2 As6 Fe1 As5 151.04(9) no
Fe1 As6 Fe8 As2 7.02(5) no
Fe2 As6 Fe8 As2 76.65(5) no
Fe4 As6 Fe8 As2 132.06(1) no
